data_4101401
loop_
_publ_author_name
'Wakahara, Takatsugu'
'Nikawa, Hidefumi'
'Kikuchi, Takashi'
'Nakahodo, Tsukasa'
'Rahman, G M Aminur'
'Tsuchiya, Takahiro'
'Maeda, Yutaka'
'Akasaka, Takeshi'
'Yoza, Kenji'
'Horn, Ernst'
'Yamamoto, Kazunori'
'Mizorogi, Naomi'
'Slanina, Zdenek'
'Nagase, Shigeru'

_publ_section_title
;
 La@C72 having a non-IPR carbon cage.
;
_journal_issue 44
_journal_name_full 'Journal of the American Chemical Society'
_journal_page_first 14228
_journal_page_last 14229
_journal_paper_doi 10.1021/ja064751y
_journal_volume 128
_journal_year 2006
_chemical_formula_sum 'C79 H3 Cl2 La S2'
_chemical_formula_weight 1225.74
_chemical_name_systematic
; 
 ? 
;
_space_group_IT_number 14
_symmetry_cell_setting monoclinic
_symmetry_space_group_name_Hall '-P 2ybc'
_symmetry_space_group_name_H-M 'P 1 21/c 1'
_atom_sites_solution_hydrogens geom
_atom_sites_solution_primary direct
_atom_sites_solution_secondary difmap
_audit_creation_method SHELXL-97
_cell_angle_alpha 90.00
_cell_angle_beta 104.8360(10)
_cell_angle_gamma 90.00
_cell_formula_units_Z 4
_cell_length_a 13.5538(8)
_cell_length_b 14.2455(9)
_cell_length_c 21.3350(13)
_cell_measurement_reflns_used 8340
_cell_measurement_temperature 90
_cell_measurement_theta_max 57.05
_cell_measurement_theta_min 4.88
_cell_volume 3982.0(4)
_computing_cell_refinement 'Bruker SMART'
_computing_data_collection 'Bruker SMART'
_computing_data_reduction 'Bruker SAINT'
_computing_molecular_graphics 'Bruker SHELXTL'
_computing_publication_material 'Bruker SHELXTL'
_computing_structure_refinement 'SHELXL-97 (Sheldrick, 1997)'
_computing_structure_solution 'SHELXS-97 (Sheldrick, 1990)'
_diffrn_ambient_temperature 90
_diffrn_detector_area_resol_mean 8.366
_diffrn_measured_fraction_theta_full 0.930
_diffrn_measured_fraction_theta_max 0.930
_diffrn_measurement_device_type 'CCD area detector'
_diffrn_measurement_method 'phi and omega scans'
_diffrn_radiation_monochromator graphite
_diffrn_radiation_source 'fine-focus sealed tube'
_diffrn_radiation_type MoK\a
_diffrn_radiation_wavelength 0.71073
_diffrn_reflns_av_R_equivalents 0.0433
_diffrn_reflns_av_sigmaI/netI 0.0631
_diffrn_reflns_limit_h_max 17
_diffrn_reflns_limit_h_min -18
_diffrn_reflns_limit_k_max 11
_diffrn_reflns_limit_k_min -18
_diffrn_reflns_limit_l_max 27
_diffrn_reflns_limit_l_min -26
_diffrn_reflns_number 23922
_diffrn_reflns_theta_full 28.30
_diffrn_reflns_theta_max 28.30
_diffrn_reflns_theta_min 1.55
_exptl_absorpt_coefficient_mu 1.379
_exptl_absorpt_correction_T_max 0.8631
_exptl_absorpt_correction_T_min 0.8303
_exptl_absorpt_correction_type empirical
_exptl_absorpt_process_details
;
SADABS Sheldrick 1996
;
_exptl_crystal_colour black
_exptl_crystal_density_diffrn 2.045
_exptl_crystal_density_meas 0
_exptl_crystal_density_method 'not measured'
_exptl_crystal_description block
_exptl_crystal_F_000 2400
_exptl_crystal_size_max 0.14
_exptl_crystal_size_mid 0.12
_exptl_crystal_size_min 0.11
_refine_diff_density_max 1.446
_refine_diff_density_min -1.995
_refine_diff_density_rms 0.152
_refine_ls_extinction_method none
_refine_ls_goodness_of_fit_ref 1.392
_refine_ls_hydrogen_treatment mixed
_refine_ls_matrix_type full
_refine_ls_number_parameters 1008
_refine_ls_number_reflns 9193
_refine_ls_number_restraints 340
_refine_ls_restrained_S_all 1.368
_refine_ls_R_factor_all 0.0890
_refine_ls_R_factor_gt 0.0789
_refine_ls_shift/su_max 0.001
_refine_ls_shift/su_mean 0.000
_refine_ls_structure_factor_coef Fsqd
_refine_ls_weighting_details 'calc w=1/[\s^2^(Fo^2^)+(0.0118P)^2^+30.8081P] where P=(Fo^2^+2Fc^2^)/3'
_refine_ls_weighting_scheme calc
_refine_ls_wR_factor_gt 0.1443
_refine_ls_wR_factor_ref 0.1474
_reflns_number_gt 8222
_reflns_number_total 9193
_reflns_threshold_expression >2sigma(I)
_cod_data_source_file ja064751ysi20060705_035115.cif
_cod_data_source_block nika01s-183
_cod_depositor_comments
;
The following automatic conversions were performed:
'_symmetry_cell_setting' value 'Monoclinic' changed to 'monoclinic'
according to '/home/saulius/struct/CIF-dictionaries/cif_core.dic'
dictionary named 'cif_core.dic' version 2.4.1 from 2010-06-29.

Automatic conversion script
Id: cif_fix_enum 1527 2010-12-29 10:47:43Z saulius 
;
_cod_original_sg_symbol_H-M P2(1)/c
_cod_database_code 4101401

loop_
_symmetry_equiv_pos_as_xyz
'x, y, z'
'-x, y+1/2, -z+1/2'
'-x, -y, -z'
'x, -y-1/2, z-1/2'

loop_
_atom_site_label
_atom_site_type_symbol
_atom_site_fract_x
_atom_site_fract_y
_atom_site_fract_z
_atom_site_U_iso_or_equiv
_atom_site_adp_type
_atom_site_occupancy
_atom_site_symmetry_multiplicity
_atom_site_calc_flag
_atom_site_refinement_flags
_atom_site_disorder_assembly
_atom_site_disorder_group
La1 La 0.69329(3) 0.86252(3) 0.895453(19) 0.01009(11) Uani 0.9148(17) 1 d P A 1
La2 La 0.7220(4) 0.9059(4) 0.8477(3) 0.0311(18) Uani 0.0852(17) 1 d P A 2
C1 C 0.6832(5) 1.0527(5) 0.9472(3) 0.0130(14) Uani 0.9148(17) 1 d PD A 3
C2 C 0.6415(5) 1.0464(5) 0.8712(3) 0.0133(14) Uani 0.9148(17) 1 d PD A 3
C3 C 0.5500(5) 0.9916(5) 0.8554(3) 0.0148(15) Uani 0.9148(17) 1 d PD A 3
C4 C 0.5349(5) 0.9505(5) 0.9148(3) 0.0150(14) Uani 0.9148(17) 1 d PD A 3
C5 C 0.6182(5) 0.9751(5) 0.9677(3) 0.0145(14) Uani 0.9148(17) 1 d PDU A 3
C6 C 0.6515(5) 0.8906(5) 1.0044(3) 0.0121(13) Uani 0.9148(17) 1 d PD A 3
C7 C 0.5828(6) 0.8144(5) 0.9751(4) 0.0169(16) Uani 0.9148(17) 1 d PD A 3
C8 C 0.5119(5) 0.8536(6) 0.9180(4) 0.0185(15) Uani 0.9148(17) 1 d PD A 3
C9 C 0.4842(5) 0.8002(6) 0.8605(4) 0.0199(16) Uani 0.9148(17) 1 d PD A 3
C10 C 0.4860(5) 0.8418(5) 0.7997(3) 0.0176(15) Uani 0.9148(17) 1 d PD A 3
C11 C 0.5222(5) 0.9359(5) 0.7972(4) 0.0162(15) Uani 0.9148(17) 1 d PDU A 3
C12 C 0.5755(5) 0.9545(5) 0.7495(3) 0.0141(14) Uani 0.9148(17) 1 d PDU A 3
C13 C 0.6603(5) 1.0164(5) 0.7624(3) 0.0125(14) Uani 0.9148(17) 1 d PD A 3
C14 C 0.7036(5) 1.0513(5) 0.8264(3) 0.0133(14) Uani 0.9148(17) 1 d PD A 3
C15 C 0.8143(5) 1.0445(5) 0.8503(3) 0.0147(14) Uani 0.9148(17) 1 d PD A 3
C16 C 0.8522(5) 1.0183(5) 0.9178(3) 0.0103(13) Uani 0.9148(17) 1 d PD A 3
C17 C 0.7903(5) 1.0112(5) 0.9618(3) 0.0096(13) Uani 0.9148(17) 1 d PDU A 3
C18 C 0.8258(5) 0.9325(5) 1.0040(3) 0.0115(14) Uani 0.9148(17) 1 d PDU A 3
C19 C 0.7595(5) 0.8700(5) 1.0261(3) 0.0131(14) Uani 0.9148(17) 1 d PD A 3
C20 C 0.7884(6) 0.7745(5) 1.0316(4) 0.0177(16) Uani 0.9148(17) 1 d PD A 3
C21 C 0.7160(6) 0.6979(5) 1.0119(3) 0.0181(16) Uani 0.9148(17) 1 d PD A 3
C22 C 0.6157(6) 0.7196(6) 0.9739(4) 0.0188(16) Uani 0.9148(17) 1 d PD A 3
C23 C 0.5761(6) 0.6607(5) 0.9162(4) 0.0183(16) Uani 0.9148(17) 1 d PD A 3
C24 C 0.5131(6) 0.7046(6) 0.8593(4) 0.0176(16) Uani 0.9148(17) 1 d PD A 3
C25 C 0.5267(6) 0.6849(6) 0.7960(4) 0.0180(16) Uani 0.9148(17) 1 d PD A 3
C26 C 0.5113(6) 0.7696(5) 0.7593(4) 0.0164(15) Uani 0.9148(17) 1 d PDU A 3
C27 C 0.5659(6) 0.7883(5) 0.7122(4) 0.0169(15) Uani 0.9148(17) 1 d PD A 3
C28 C 0.5881(6) 0.8845(5) 0.7030(4) 0.0154(15) Uani 0.9148(17) 1 d PD A 3
C29 C 0.6762(6) 0.9099(5) 0.6824(4) 0.0177(16) Uani 0.9148(17) 1 d PD A 3
C30 C 0.7237(6) 0.9900(5) 0.7203(3) 0.0153(15) Uani 0.9148(17) 1 d PD A 3
C31 C 0.8290(6) 0.9938(5) 0.7412(3) 0.0177(15) Uani 0.9148(17) 1 d PD A 3
C32 C 0.8744(6) 1.0159(5) 0.8088(4) 0.0164(15) Uani 0.9148(17) 1 d PD A 3
C33 C 0.9632(5) 0.9560(5) 0.8300(4) 0.0169(15) Uani 0.9148(17) 1 d PD A 3
C34 C 0.9867(6) 0.9139(5) 0.8922(4) 0.0125(14) Uani 0.9148(17) 1 d PDU A 3
C35 C 0.9319(5) 0.9491(6) 0.9354(4) 0.0133(14) Uani 0.9148(17) 1 d PD A 3
C36 C 0.9151(6) 0.8957(5) 0.9871(4) 0.0125(14) Uani 0.9148(17) 1 d PD A 3
C37 C 0.9457(6) 0.8020(5) 0.9962(4) 0.0138(14) Uani 0.9148(17) 1 d PDU A 3
C38 C 0.8858(6) 0.7420(6) 1.0245(4) 0.0178(16) Uani 0.9148(17) 1 d PD A 3
C39 C 0.8766(6) 0.6450(6) 1.0087(4) 0.0202(16) Uani 0.9148(17) 1 d PD A 3
C40 C 0.7713(7) 0.6182(5) 0.9989(4) 0.0206(17) Uani 0.9148(17) 1 d PD A 3
C41 C 0.7276(7) 0.5577(5) 0.9479(4) 0.0200(16) Uani 0.9148(17) 1 d PD A 3
C42 C 0.6317(7) 0.5824(6) 0.9047(4) 0.0202(16) Uani 0.9148(17) 1 d PD A 3
C43 C 0.6358(6) 0.5564(6) 0.8393(4) 0.0171(15) Uani 0.9148(17) 1 d PD A 3
C44 C 0.5931(6) 0.6139(5) 0.7855(4) 0.0163(15) Uani 0.9148(17) 1 d PD A 3
C45 C 0.6439(5) 0.6258(5) 0.7335(4) 0.0148(14) Uani 0.9148(17) 1 d PD A 3
C46 C 0.6322(6) 0.7148(5) 0.6974(4) 0.0154(15) Uani 0.9148(17) 1 d PD A 3
C47 C 0.7103(6) 0.7426(5) 0.6688(3) 0.0144(15) Uani 0.9148(17) 1 d PD A 3
C48 C 0.7349(6) 0.8417(5) 0.6633(3) 0.0154(15) Uani 0.9148(17) 1 d PD A 3
C49 C 0.8439(6) 0.8512(5) 0.6797(3) 0.0168(15) Uani 0.9148(17) 1 d PD A 3
C50 C 0.8903(6) 0.9243(5) 0.7203(4) 0.0180(15) Uani 0.9148(17) 1 d PD A 3
C51 C 0.9749(6) 0.9031(5) 0.7749(4) 0.0164(15) Uani 0.9148(17) 1 d PD A 3
C52 C 1.0164(6) 0.8142(6) 0.7836(4) 0.0195(16) Uani 0.9148(17) 1 d PD A 3
C53 C 1.0467(6) 0.7725(6) 0.8476(4) 0.0183(16) Uani 0.9148(17) 1 d PD A 3
C54 C 1.0267(7) 0.8183(6) 0.9020(4) 0.0167(15) Uani 0.9148(17) 1 d PD A 3
C55 C 1.0049(6) 0.7613(5) 0.9538(4) 0.0151(15) Uani 0.9148(17) 1 d PDU A 3
C56 C 1.0059(7) 0.6621(6) 0.9478(4) 0.0204(17) Uani 0.9148(17) 1 d PD A 3
C57 C 0.9370(7) 0.6046(6) 0.9727(4) 0.0200(16) Uani 0.9148(17) 1 d PD A 3
C58 C 0.8947(6) 0.5337(5) 0.9251(4) 0.0175(16) Uani 0.9148(17) 1 d PD A 3
C59 C 0.7910(7) 0.5138(6) 0.9118(4) 0.0194(16) Uani 0.9148(17) 1 d PD A 3
C60 C 0.7322(6) 0.5105(5) 0.8444(4) 0.0171(16) Uani 0.9148(17) 1 d PD A 3
C61 C 0.7798(6) 0.5177(5) 0.7946(4) 0.0169(15) Uani 0.9148(17) 1 d PDU A 3
C62 C 0.7337(5) 0.5723(5) 0.7378(3) 0.0136(14) Uani 0.9148(17) 1 d PDU A 3
C63 C 0.8152(6) 0.6074(5) 0.7128(3) 0.0136(14) Uani 0.9148(17) 1 d PDU A 3
C64 C 0.8035(6) 0.6907(5) 0.6789(3) 0.0152(15) Uani 0.9148(17) 1 d PD A 3
C65 C 0.8872(6) 0.7582(5) 0.6889(3) 0.0171(15) Uani 0.9148(17) 1 d PD A 3
C66 C 0.9756(5) 0.7408(5) 0.7379(4) 0.0158(15) Uani 0.9148(17) 1 d PD A 3
C67 C 0.9881(6) 0.6531(5) 0.7729(4) 0.0174(16) Uani 0.9148(17) 1 d PD A 3
C68 C 1.0367(5) 0.6722(5) 0.8402(4) 0.0169(15) Uani 0.9148(17) 1 d PD A 3
C69 C 1.0157(6) 0.6189(5) 0.8888(4) 0.0198(17) Uani 0.9148(17) 1 d PD A 3
C70 C 0.9447(6) 0.5411(5) 0.8734(4) 0.0197(16) Uani 0.9148(17) 1 d PD A 3
C71 C 0.8889(6) 0.5297(5) 0.8091(4) 0.0166(15) Uani 0.9148(17) 1 d PDU A 3
C72 C 0.9120(6) 0.5845(5) 0.7583(4) 0.0196(16) Uani 0.9148(17) 1 d PDU A 3
C1B C 0.6728(5) 1.1506(5) 0.9744(3) 0.0128(13) Uani 0.9148(17) 1 d PD A 3
C2B C 0.6331(5) 1.2253(5) 0.9337(3) 0.0174(15) Uani 0.9148(17) 1 d PD A 3
H2B H 0.6131 1.2146 0.8882 0.021 Uiso 0.9148(17) 1 calc PR A 3
C3B C 0.6215(6) 1.3144(5) 0.9566(4) 0.0178(16) Uani 0.9148(17) 1 d PD A 3
H3B H 0.5927 1.3636 0.9276 0.021 Uiso 0.9148(17) 1 calc PR A 3
C4B C 0.6523(6) 1.3302(5) 1.0219(3) 0.0146(15) Uani 0.9148(17) 1 d PD A 3
C5B C 0.6917(5) 1.2586(5) 1.0647(3) 0.0128(14) Uani 0.9148(17) 1 d PD A 3
H5B H 0.7120 1.2704 1.1100 0.015 Uiso 0.9148(17) 1 calc PR A 3
C6B C 0.7014(6) 1.1702(5) 1.0412(3) 0.0157(15) Uani 0.9148(17) 1 d PD A 3
Cl1 Cl 0.74292(17) 1.08119(14) 1.09811(9) 0.0149(4) Uani 0.9148(17) 1 d PD A 3
Cl2 Cl 0.63661(18) 1.44006(14) 1.05418(12) 0.0208(5) Uani 0.9148(17) 1 d PD A 3
C1X C 0.692(3) 1.062(2) 0.9299(12) 0.034(5) Uiso 0.0852(17) 1 d PD A 4
C2X C 0.618(4) 0.977(3) 0.9297(16) 0.034(5) Uiso 0.0852(17) 1 d PD A 4
C3X C 0.549(4) 0.968(4) 0.8668(14) 0.034(5) Uiso 0.0852(17) 1 d PD A 4
C4X C 0.580(3) 1.033(3) 0.8227(13) 0.034(5) Uiso 0.0852(17) 1 d PD A 4
C5X C 0.671(3) 1.079(3) 0.8561(13) 0.034(5) Uiso 0.0852(17) 1 d PD A 4
C6X C 0.738(3) 1.082(3) 0.8128(17) 0.034(5) Uiso 0.0852(17) 1 d PD A 4
C7X C 0.686(3) 1.035(4) 0.7523(18) 0.034(5) Uiso 0.0852(17) 1 d PD A 4
C8X C 0.585(3) 1.008(3) 0.7590(15) 0.034(5) Uiso 0.0852(17) 1 d PD A 4
C9X C 0.544(3) 0.921(2) 0.7348(16) 0.034(5) Uiso 0.0852(17) 1 d PD A 4
C10X C 0.500(3) 0.861(3) 0.774(2) 0.034(5) Uiso 0.0852(17) 1 d PD A 4
C11X C 0.502(5) 0.881(3) 0.840(2) 0.034(5) Uiso 0.0852(17) 1 d PD A 4
C12X C 0.520(7) 0.809(3) 0.888(2) 0.034(5) Uiso 0.0852(17) 1 d PD A 4
C13X C 0.583(6) 0.818(3) 0.952(3) 0.034(5) Uiso 0.0852(17) 1 d PD A 4
C14X C 0.645(4) 0.899(3) 0.973(3) 0.034(5) Uiso 0.0852(17) 1 d PD A 4
C15X C 0.752(4) 0.881(4) 1.005(4) 0.034(5) Uiso 0.0852(17) 1 d PD A 4
C16X C 0.826(5) 0.943(4) 0.988(3) 0.034(5) Uiso 0.0852(17) 1 d PD A 4
C17X C 0.799(4) 1.019(5) 0.944(2) 0.034(5) Uiso 0.0852(17) 1 d PD A 4
C18X C 0.874(4) 1.025(4) 0.908(2) 0.034(5) Uiso 0.0852(17) 1 d PD A 4
C19X C 0.842(3) 1.052(4) 0.8403(17) 0.034(5) Uiso 0.0852(17) 1 d PD A 4
C20X C 0.896(4) 1.006(5) 0.800(2) 0.034(5) Uiso 0.0852(17) 1 d PD A 4
C21X C 0.843(3) 0.976(3) 0.735(2) 0.034(5) Uiso 0.0852(17) 1 d PD A 4
C22X C 0.734(3) 0.979(3) 0.713(3) 0.034(5) Uiso 0.0852(17) 1 d PD A 4
C23X C 0.684(3) 0.893(3) 0.682(3) 0.034(5) Uiso 0.0852(17) 1 d PD A 4
C24X C 0.591(5) 0.864(3) 0.696(3) 0.034(5) Uiso 0.0852(17) 1 d PD A 4
C25X C 0.571(4) 0.767(3) 0.709(3) 0.034(5) Uiso 0.0852(17) 1 d PD A 4
C26X C 0.520(5) 0.765(2) 0.760(3) 0.034(5) Uiso 0.0852(17) 1 d PD A 4
C27X C 0.529(6) 0.687(3) 0.802(2) 0.034(5) Uiso 0.0852(17) 1 d PD A 4
C28X C 0.526(6) 0.713(3) 0.866(2) 0.034(5) Uiso 0.0852(17) 1 d PD A 4
C29X C 0.577(4) 0.660(3) 0.921(2) 0.034(5) Uiso 0.0852(17) 1 d PD A 4
C30X C 0.617(4) 0.725(3) 0.974(2) 0.034(5) Uiso 0.0852(17) 1 d PD A 4
C31X C 0.715(3) 0.710(3) 1.0131(19) 0.034(5) Uiso 0.0852(17) 1 d PD A 4
C32X C 0.784(4) 0.790(3) 1.026(5) 0.034(5) Uiso 0.0852(17) 1 d PD A 4
C33X C 0.883(4) 0.755(3) 1.022(4) 0.034(5) Uiso 0.0852(17) 1 d PD A 4
C34X C 0.948(6) 0.806(3) 0.992(4) 0.034(5) Uiso 0.0852(17) 1 d PD A 4
C35X C 0.917(6) 0.901(5) 0.979(4) 0.034(5) Uiso 0.0852(17) 1 d PD A 4
C36X C 0.945(6) 0.949(6) 0.928(4) 0.034(5) Uiso 0.0852(17) 1 d PD A 4
C37X C 0.998(7) 0.909(4) 0.887(2) 0.034(5) Uiso 0.0852(17) 1 d PD A 4
C38X C 0.981(4) 0.945(4) 0.8232(19) 0.034(5) Uiso 0.0852(17) 1 d PD A 4
C39X C 0.987(3) 0.883(3) 0.772(3) 0.034(5) Uiso 0.0852(17) 1 d PD A 4
C40X C 0.901(3) 0.901(3) 0.718(2) 0.034(5) Uiso 0.0852(17) 1 d PD A 4
C41X C 0.851(3) 0.825(3) 0.6809(18) 0.034(5) Uiso 0.0852(17) 1 d PD A 4
C42X C 0.742(3) 0.819(2) 0.667(3) 0.034(5) Uiso 0.0852(17) 1 d PD A 4
C43X C 0.716(3) 0.721(3) 0.671(3) 0.034(5) Uiso 0.0852(17) 1 d PD A 4
C44X C 0.638(4) 0.696(3) 0.701(3) 0.034(5) Uiso 0.0852(17) 1 d PD A 4
C45X C 0.648(4) 0.612(4) 0.742(3) 0.034(5) Uiso 0.0852(17) 1 d PD A 4
C46X C 0.595(4) 0.609(4) 0.794(2) 0.034(5) Uiso 0.0852(17) 1 d PD A 4
C47X C 0.637(5) 0.552(4) 0.848(2) 0.034(5) Uiso 0.0852(17) 1 d PD A 4
C48X C 0.631(5) 0.581(5) 0.913(3) 0.034(5) Uiso 0.0852(17) 1 d PD A 4
C49X C 0.727(5) 0.561(3) 0.958(2) 0.034(5) Uiso 0.0852(17) 1 d PD A 4
C50X C 0.771(4) 0.628(3) 1.005(4) 0.034(5) Uiso 0.0852(17) 1 d PD A 4
C51X C 0.876(4) 0.655(3) 1.013(3) 0.034(5) Uiso 0.0852(17) 1 d PD A 4
C52X C 0.936(6) 0.608(3) 0.981(3) 0.034(5) Uiso 0.0852(17) 1 d PD A 4
C53X C 1.006(6) 0.660(3) 0.953(2) 0.034(5) Uiso 0.0852(17) 1 d PD A 4
C54X C 1.013(6) 0.760(3) 0.956(3) 0.034(5) Uiso 0.0852(17) 1 d PD A 4
C55X C 1.032(8) 0.811(3) 0.901(3) 0.034(5) Uiso 0.0852(17) 1 d PD A 4
C56X C 1.054(5) 0.759(3) 0.850(2) 0.034(5) Uiso 0.0852(17) 1 d PD A 4
C57X C 1.027(3) 0.794(3) 0.784(2) 0.034(5) Uiso 0.0852(17) 1 d PD A 4
C58X C 0.983(4) 0.717(3) 0.741(2) 0.034(5) Uiso 0.0852(17) 1 d PD A 4
C59X C 0.894(3) 0.733(3) 0.693(2) 0.034(5) Uiso 0.0852(17) 1 d PD A 4
C60X C 0.809(3) 0.668(3) 0.684(3) 0.034(5) Uiso 0.0852(17) 1 d PD A 4
C61X C 0.820(3) 0.588(3) 0.722(2) 0.034(5) Uiso 0.0852(17) 1 d PD A 4
C62X C 0.737(3) 0.557(4) 0.748(3) 0.034(5) Uiso 0.0852(17) 1 d PD A 4
C63X C 0.782(4) 0.508(3) 0.807(2) 0.034(5) Uiso 0.0852(17) 1 d PD A 4
C64X C 0.732(4) 0.503(4) 0.855(2) 0.034(5) Uiso 0.0852(17) 1 d PD A 4
C65X C 0.791(3) 0.515(5) 0.923(3) 0.034(5) Uiso 0.0852(17) 1 d PD A 4
C66X C 0.896(4) 0.532(4) 0.937(2) 0.034(5) Uiso 0.0852(17) 1 d PD A 4
C67X C 0.945(4) 0.535(3) 0.885(2) 0.034(5) Uiso 0.0852(17) 1 d PD A 4
C68X C 1.018(3) 0.611(3) 0.896(2) 0.034(5) Uiso 0.0852(17) 1 d PD A 4
C69X C 1.040(3) 0.659(3) 0.846(2) 0.034(5) Uiso 0.0852(17) 1 d PD A 4
C70X C 0.992(4) 0.633(3) 0.780(2) 0.034(5) Uiso 0.0852(17) 1 d PD A 4
C71X C 0.915(3) 0.566(4) 0.768(2) 0.034(5) Uiso 0.0852(17) 1 d PD A 4
C72X C 0.892(4) 0.515(3) 0.821(2) 0.034(5) Uiso 0.0852(17) 1 d PD A 4
C1BX C 0.685(2) 1.155(2) 0.9646(11) 0.034(5) Uiso 0.0852(17) 1 d PD A 4
C2BX C 0.658(3) 1.237(2) 0.9297(12) 0.034(5) Uiso 0.0852(17) 1 d PD A 4
H2BX H 0.6449 1.2355 0.8838 0.041 Uiso 0.0852(17) 1 calc PR A 4
C3BX C 0.649(5) 1.323(2) 0.9591(14) 0.034(5) Uiso 0.0852(17) 1 d PD A 4
H3BX H 0.6289 1.3776 0.9339 0.041 Uiso 0.0852(17) 1 calc PR A 4
C4BX C 0.669(5) 1.326(2) 1.0252(14) 0.034(5) Uiso 0.0852(17) 1 d PD A 4
C5BX C 0.699(5) 1.246(2) 1.0624(12) 0.034(5) Uiso 0.0852(17) 1 d PD A 4
H5BX H 0.7162 1.2498 1.1084 0.041 Uiso 0.0852(17) 1 calc PR A 4
C6BX C 0.704(5) 1.162(2) 1.0322(11) 0.034(5) Uiso 0.0852(17) 1 d PD A 4
Cl1X Cl 0.737(3) 1.0634(18) 1.0821(12) 0.034(5) Uiso 0.0852(17) 1 d PD A 4
Cl2X Cl 0.664(3) 1.4313(19) 1.0656(19) 0.034(5) Uiso 0.0852(17) 1 d PD A 4
C1S C 0.1916(5) 0.7269(5) 0.1839(4) 0.0212(15) Uani 1 1 d . B 5
S1 S 0.13099(16) 0.71328(14) 0.11265(10) 0.0309(5) Uani 1 1 d . B 5
S2 S 0.25246(14) 0.74021(15) 0.25485(9) 0.0275(4) Uani 1 1 d . B 5

loop_
_atom_site_aniso_label
_atom_site_aniso_U_11
_atom_site_aniso_U_22
_atom_site_aniso_U_33
_atom_site_aniso_U_23
_atom_site_aniso_U_13
_atom_site_aniso_U_12
La1 0.00936(17) 0.01065(18) 0.01042(18) -0.00154(16) 0.00281(13) 0.00032(16)
La2 0.029(3) 0.030(3) 0.032(3) -0.009(2) 0.004(2) 0.002(2)
C1 0.012(3) 0.016(4) 0.012(3) 0.003(3) 0.003(3) 0.004(3)
C2 0.013(3) 0.009(3) 0.014(3) -0.003(3) -0.004(3) 0.006(3)
C3 0.012(3) 0.011(3) 0.019(4) -0.003(3) -0.001(3) 0.011(3)
C4 0.010(3) 0.017(4) 0.020(4) -0.007(3) 0.009(3) 0.006(3)
C5 0.014(3) 0.017(3) 0.014(3) -0.009(2) 0.007(2) 0.006(2)
C6 0.018(3) 0.012(3) 0.011(3) 0.001(3) 0.011(3) -0.003(3)
C7 0.023(4) 0.017(4) 0.018(4) -0.005(3) 0.017(3) -0.010(3)
C8 0.006(3) 0.029(4) 0.024(4) -0.002(3) 0.010(3) -0.002(3)
C9 0.008(3) 0.031(4) 0.021(4) -0.010(3) 0.003(3) -0.005(3)
C10 0.009(3) 0.024(4) 0.019(4) -0.004(3) 0.003(3) -0.002(3)
C11 0.005(3) 0.020(3) 0.022(3) -0.002(3) -0.001(2) 0.009(2)
C12 0.013(3) 0.012(3) 0.012(3) 0.004(2) -0.007(2) 0.007(2)
C13 0.015(3) 0.006(3) 0.014(3) 0.005(3) -0.001(3) 0.007(3)
C14 0.021(4) 0.004(3) 0.015(3) 0.002(3) 0.004(3) 0.000(3)
C15 0.020(4) 0.009(3) 0.016(3) 0.001(3) 0.004(3) -0.002(3)
C16 0.010(3) 0.007(3) 0.014(3) -0.004(3) 0.004(3) -0.001(2)
C17 0.009(3) 0.009(3) 0.009(3) -0.006(2) -0.002(2) -0.003(2)
C18 0.011(3) 0.012(3) 0.008(3) -0.007(2) -0.004(2) -0.003(2)
C19 0.025(4) 0.010(3) 0.005(3) -0.003(3) 0.004(3) -0.004(3)
C20 0.027(4) 0.021(4) 0.006(3) -0.001(3) 0.006(3) -0.002(3)
C21 0.034(4) 0.015(4) 0.008(3) 0.001(3) 0.011(3) -0.009(3)
C22 0.025(4) 0.018(4) 0.018(4) -0.001(3) 0.013(3) -0.012(3)
C23 0.019(4) 0.018(4) 0.021(4) -0.002(3) 0.013(3) -0.015(3)
C24 0.009(3) 0.024(4) 0.023(4) -0.013(3) 0.009(3) -0.013(3)
C25 0.011(3) 0.019(4) 0.023(4) -0.009(3) 0.003(3) -0.011(3)
C26 0.006(3) 0.021(3) 0.019(3) -0.004(3) -0.004(2) -0.003(3)
C27 0.014(3) 0.020(4) 0.011(3) -0.008(3) -0.006(3) 0.000(3)
C28 0.014(3) 0.016(4) 0.012(3) -0.001(3) -0.005(3) 0.007(3)
C29 0.030(4) 0.012(4) 0.009(3) 0.006(3) 0.001(3) 0.006(3)
C30 0.029(4) 0.010(3) 0.006(3) 0.004(3) 0.002(3) 0.000(3)
C31 0.029(4) 0.013(4) 0.012(3) 0.001(3) 0.006(3) -0.006(3)
C32 0.027(4) 0.005(3) 0.021(4) 0.002(3) 0.013(3) -0.004(3)
C33 0.014(3) 0.017(4) 0.022(4) -0.005(3) 0.010(3) -0.012(3)
C34 0.005(3) 0.015(3) 0.018(3) -0.004(2) 0.004(2) -0.006(2)
C35 0.006(3) 0.017(4) 0.016(4) -0.006(3) 0.001(3) -0.005(3)
C36 0.010(3) 0.015(3) 0.010(3) -0.005(3) -0.002(3) -0.006(3)
C37 0.013(3) 0.016(3) 0.009(3) 0.001(2) -0.005(2) 0.005(3)
C38 0.026(4) 0.018(4) 0.007(3) -0.002(3) -0.001(3) 0.004(3)
C39 0.032(4) 0.018(4) 0.006(3) 0.007(3) -0.002(3) 0.001(3)
C40 0.039(4) 0.011(4) 0.013(4) 0.008(3) 0.009(3) -0.003(3)
C41 0.032(4) 0.012(4) 0.020(4) 0.005(3) 0.012(3) -0.006(3)
C42 0.030(4) 0.013(4) 0.019(4) 0.000(3) 0.009(3) -0.010(3)
C43 0.015(3) 0.016(4) 0.021(4) -0.003(3) 0.006(3) -0.010(3)
C44 0.020(4) 0.011(4) 0.017(4) -0.006(3) 0.003(3) -0.010(3)
C45 0.015(3) 0.012(4) 0.016(4) -0.002(3) 0.003(3) -0.002(3)
C46 0.019(3) 0.015(4) 0.006(3) -0.005(3) -0.007(3) 0.002(3)
C47 0.019(3) 0.017(4) 0.005(3) -0.005(3) -0.002(3) -0.003(3)
C48 0.021(3) 0.016(4) 0.009(3) 0.002(3) 0.003(3) 0.001(3)
C49 0.026(4) 0.015(4) 0.014(3) 0.002(3) 0.013(3) -0.002(3)
C50 0.026(4) 0.017(4) 0.017(4) 0.000(3) 0.016(3) -0.007(3)
C51 0.018(3) 0.016(4) 0.020(4) -0.005(3) 0.013(3) -0.009(3)
C52 0.011(3) 0.029(4) 0.023(4) -0.007(3) 0.011(3) -0.002(3)
C53 0.007(3) 0.023(4) 0.026(4) -0.002(3) 0.006(3) 0.005(3)
C54 0.006(3) 0.020(4) 0.023(4) -0.007(3) 0.004(3) -0.003(3)
C55 0.007(3) 0.017(3) 0.017(3) -0.001(3) -0.005(2) 0.003(2)
C56 0.014(3) 0.024(4) 0.019(4) 0.000(3) -0.004(3) 0.009(3)
C57 0.030(4) 0.012(3) 0.012(4) 0.006(3) -0.005(3) 0.009(3)
C58 0.031(4) 0.005(3) 0.014(4) 0.004(3) 0.001(3) 0.004(3)
C59 0.034(4) 0.006(3) 0.017(4) 0.008(3) 0.005(3) 0.003(3)
C60 0.026(4) 0.004(3) 0.020(4) -0.005(3) 0.004(3) -0.002(3)
C61 0.026(3) 0.007(3) 0.018(3) -0.010(3) 0.006(3) -0.002(3)
C62 0.017(3) 0.010(3) 0.010(3) -0.005(2) -0.003(2) -0.005(3)
C63 0.017(3) 0.014(3) 0.007(3) -0.009(2) 0.000(2) 0.002(3)
C64 0.020(4) 0.020(4) 0.008(3) -0.007(3) 0.007(3) -0.003(3)
C65 0.022(4) 0.023(4) 0.010(3) -0.005(3) 0.011(3) -0.004(3)
C66 0.012(3) 0.018(4) 0.022(4) -0.004(3) 0.013(3) -0.004(3)
C67 0.016(3) 0.016(4) 0.024(4) -0.005(3) 0.011(3) 0.004(3)
C68 0.009(3) 0.017(4) 0.025(4) -0.008(3) 0.005(3) 0.003(3)
C69 0.015(3) 0.017(4) 0.025(4) -0.005(3) 0.000(3) 0.009(3)
C70 0.025(4) 0.007(3) 0.024(4) -0.003(3) 0.001(3) 0.013(3)
C71 0.024(3) 0.005(3) 0.020(3) -0.007(3) 0.003(3) 0.001(3)
C72 0.026(3) 0.017(3) 0.017(3) -0.009(3) 0.009(3) 0.007(3)
C1B 0.010(3) 0.011(3) 0.018(3) -0.006(3) 0.005(3) -0.002(3)
C2B 0.011(3) 0.025(4) 0.015(3) -0.004(3) 0.000(3) -0.004(3)
C3B 0.023(4) 0.011(3) 0.022(4) -0.004(3) 0.009(3) -0.002(3)
C4B 0.013(3) 0.009(3) 0.023(4) -0.013(3) 0.009(3) -0.003(3)
C5B 0.009(3) 0.016(3) 0.017(3) -0.008(3) 0.009(3) -0.005(3)
C6B 0.007(3) 0.021(4) 0.020(4) 0.000(3) 0.005(3) 0.001(3)
Cl1 0.0168(8) 0.0155(9) 0.0116(9) -0.0020(7) 0.0021(8) 0.0013(7)
Cl2 0.0325(15) 0.0099(9) 0.0244(12) -0.0059(8) 0.0154(10) -0.0041(8)
C1S 0.022(3) 0.013(3) 0.032(4) 0.004(3) 0.012(3) 0.004(3)
S1 0.0387(11) 0.0204(10) 0.0250(10) -0.0028(8) -0.0075(8) 0.0051(8)
S2 0.0194(9) 0.0413(12) 0.0193(9) 0.0028(8) 0.0002(7) 0.0009(8)

loop_
_atom_type_symbol
_atom_type_description
_atom_type_scat_dispersion_real
_atom_type_scat_dispersion_imag
_atom_type_scat_source
C C 0.0033 0.0016 'International Tables Vol C Tables 4.2.6.8 and 6.1.1.4'
H H 0.0000 0.0000 'International Tables Vol C Tables 4.2.6.8 and 6.1.1.4'
S S 0.1246 0.1234 'International Tables Vol C Tables 4.2.6.8 and 6.1.1.4'
Cl Cl 0.1484 0.1585 'International Tables Vol C Tables 4.2.6.8 and 6.1.1.4'
La La -0.2871 2.4523 'International Tables Vol C Tables 4.2.6.8 and 6.1.1.4'

loop_
_geom_angle_atom_site_label_1
_geom_angle_atom_site_label_2
_geom_angle_atom_site_label_3
_geom_angle
C17 C1 C1B 116.9(6)
C17 C1 C5 104.3(5)
C1B C1 C5 115.5(5)
C17 C1 C2 105.0(5)
C1B C1 C2 113.5(5)
C5 C1 C2 99.7(5)
C14 C2 C3 119.5(6)
C14 C2 C1 124.6(6)
C3 C2 C1 109.6(6)
C2 C3 C11 121.6(7)
C2 C3 C4 108.6(6)
C11 C3 C4 117.6(7)
C5 C4 C8 110.0(6)
C5 C4 C3 109.4(6)
C8 C4 C3 120.9(6)
C4 C5 C6 107.4(6)
C4 C5 C1 110.3(6)
C6 C5 C1 128.9(6)
C5 C6 C19 119.5(6)
C5 C6 C7 108.1(6)
C19 C6 C7 117.9(6)
C22 C7 C8 119.3(7)
C22 C7 C6 123.0(7)
C8 C7 C6 106.5(6)
C9 C8 C4 119.7(7)
C9 C8 C7 119.6(7)
C4 C8 C7 107.8(6)
C8 C9 C24 121.4(7)
C8 C9 C10 120.2(7)
C24 C9 C10 108.1(7)
C9 C10 C11 120.3(7)
C9 C10 C26 108.0(7)
C11 C10 C26 120.8(7)
C12 C11 C10 116.3(6)
C12 C11 C3 116.6(7)
C10 C11 C3 120.1(7)
C11 C12 C13 120.9(6)
C11 C12 C28 122.3(7)
C13 C12 C28 109.3(6)
C12 C13 C14 121.0(6)
C12 C13 C30 107.4(6)
C14 C13 C30 121.4(6)
C2 C14 C13 117.0(6)
C2 C14 C15 119.6(6)
C13 C14 C15 116.3(6)
C32 C15 C16 115.7(6)
C32 C15 C14 120.6(7)
C16 C15 C14 115.8(6)
C17 C16 C35 108.2(6)
C17 C16 C15 123.9(6)
C35 C16 C15 119.2(6)
C16 C17 C18 108.0(5)
C16 C17 C1 122.2(6)
C18 C17 C1 125.3(6)
C19 C18 C17 123.6(6)
C19 C18 C36 119.6(7)
C17 C18 C36 107.1(6)
C20 C19 C18 116.3(7)
C20 C19 C6 117.3(6)
C18 C19 C6 115.9(6)
C19 C20 C38 122.9(7)
C19 C20 C21 123.1(7)
C38 C20 C21 107.3(7)
C40 C21 C22 122.2(7)
C40 C21 C20 107.6(7)
C22 C21 C20 118.4(7)
C7 C22 C21 116.8(7)
C7 C22 C23 120.4(7)
C21 C22 C23 116.2(7)
C42 C23 C24 115.4(7)
C42 C23 C22 120.1(7)
C24 C23 C22 118.0(7)
C9 C24 C23 120.6(7)
C9 C24 C25 107.9(7)
C23 C24 C25 121.2(8)
C44 C25 C26 122.0(7)
C44 C25 C24 122.0(8)
C26 C25 C24 108.4(7)
C27 C26 C25 121.3(7)
C27 C26 C10 122.5(7)
C25 C26 C10 107.5(7)
C26 C27 C28 116.3(6)
C26 C27 C46 118.6(7)
C28 C27 C46 119.7(7)
C29 C28 C27 120.7(7)
C29 C28 C12 107.0(6)
C27 C28 C12 120.2(7)
C48 C29 C28 120.4(7)
C48 C29 C30 120.7(7)
C28 C29 C30 108.4(7)
C31 C30 C13 121.4(7)
C31 C30 C29 119.0(7)
C13 C30 C29 107.6(6)
C30 C31 C50 120.3(7)
C30 C31 C32 117.9(7)
C50 C31 C32 109.0(7)
C15 C32 C33 122.9(7)
C15 C32 C31 121.4(7)
C33 C32 C31 106.8(6)
C34 C33 C51 119.8(7)
C34 C33 C32 120.7(6)
C51 C33 C32 108.1(6)
C35 C34 C33 115.5(7)
C35 C34 C54 118.4(7)
C33 C34 C54 121.0(7)
C36 C35 C34 122.4(7)
C36 C35 C16 108.3(6)
C34 C35 C16 123.9(7)
C37 C36 C35 121.7(8)
C37 C36 C18 123.3(7)
C35 C36 C18 108.2(6)
C36 C37 C38 117.0(7)
C36 C37 C55 118.6(7)
C38 C37 C55 119.1(7)
C37 C38 C39 120.7(7)
C37 C38 C20 119.4(7)
C39 C38 C20 108.0(7)
C57 C39 C38 120.5(8)
C57 C39 C40 121.0(8)
C38 C39 C40 108.5(7)
C41 C40 C21 120.3(8)
C41 C40 C39 119.0(8)
C21 C40 C39 108.2(7)
C40 C41 C42 118.9(7)
C40 C41 C59 119.6(8)
C42 C41 C59 109.3(7)
C23 C42 C41 121.5(7)
C23 C42 C43 121.5(7)
C41 C42 C43 107.6(7)
C44 C43 C60 120.1(7)
C44 C43 C42 121.6(7)
C60 C43 C42 107.4(6)
C43 C44 C25 115.7(7)
C43 C44 C45 120.9(7)
C25 C44 C45 118.9(7)
C62 C45 C44 116.9(7)
C62 C45 C46 118.3(6)
C44 C45 C46 119.3(6)
C47 C46 C27 117.6(7)
C47 C46 C45 118.4(6)
C27 C46 C45 119.6(7)
C46 C47 C64 121.5(7)
C46 C47 C48 121.2(7)
C64 C47 C48 107.5(6)
C29 C48 C49 119.8(7)
C29 C48 C47 119.7(7)
C49 C48 C47 108.2(6)
C50 C49 C48 119.5(7)
C50 C49 C65 119.9(7)
C48 C49 C65 107.7(6)
C49 C50 C31 120.2(7)
C49 C50 C51 118.9(7)
C31 C50 C51 107.3(6)
C52 C51 C33 119.9(7)
C52 C51 C50 120.9(7)
C33 C51 C50 108.6(6)
C51 C52 C66 120.3(7)
C51 C52 C53 120.7(7)
C66 C52 C53 107.9(7)
C54 C53 C68 120.9(7)
C54 C53 C52 121.1(7)
C68 C53 C52 108.0(7)
C53 C54 C34 117.0(7)
C53 C54 C55 118.8(7)
C34 C54 C55 119.1(7)
C56 C55 C54 118.4(7)
C56 C55 C37 117.8(7)
C54 C55 C37 119.6(7)
C55 C56 C69 120.7(7)
C55 C56 C57 120.7(8)
C69 C56 C57 107.1(7)
C39 C57 C56 120.0(7)
C39 C57 C58 119.8(8)
C56 C57 C58 108.4(7)
C59 C58 C70 120.6(7)
C59 C58 C57 119.0(8)
C70 C58 C57 107.9(7)
C58 C59 C41 121.0(8)
C58 C59 C60 118.6(7)
C41 C59 C60 107.0(7)
C61 C60 C43 120.1(7)
C61 C60 C59 120.8(7)
C43 C60 C59 108.5(6)
C60 C61 C71 120.0(7)
C60 C61 C62 120.0(7)
C71 C61 C62 108.4(6)
C45 C62 C63 121.2(6)
C45 C62 C61 121.6(7)
C63 C62 C61 107.0(6)
C64 C63 C62 119.9(6)
C64 C63 C72 120.5(7)
C62 C63 C72 108.8(6)
C63 C64 C47 120.2(7)
C63 C64 C65 120.6(7)
C47 C64 C65 107.7(6)
C66 C65 C49 120.4(7)
C66 C65 C64 118.5(7)
C49 C65 C64 108.1(6)
C65 C66 C52 119.0(7)
C65 C66 C67 120.4(7)
C52 C66 C67 107.8(6)
C72 C67 C66 120.6(7)
C72 C67 C68 118.4(7)
C66 C67 C68 108.3(6)
C69 C68 C53 119.9(7)
C69 C68 C67 121.1(7)
C53 C68 C67 107.5(7)
C68 C69 C56 120.5(7)
C68 C69 C70 120.5(7)
C56 C69 C70 108.7(7)
C71 C70 C58 120.1(7)
C71 C70 C69 118.2(7)
C58 C70 C69 107.4(6)
C70 C71 C72 120.7(7)
C70 C71 C61 119.5(7)
C72 C71 C61 108.3(7)
C67 C72 C71 120.3(7)
C67 C72 C63 118.7(7)
C71 C72 C63 107.0(7)
C2B C1B C6B 116.3(6)
C2B C1B C1 121.2(6)
C6B C1B C1 122.5(6)
C3B C2B C1B 122.7(6)
C3B C2B H2B 118.6
C1B C2B H2B 118.6
C4B C3B C2B 118.6(7)
C4B C3B H3B 120.7
C2B C3B H3B 120.7
C3B C4B C5B 121.2(6)
C3B C4B Cl2 120.9(6)
C5B C4B Cl2 117.8(5)
C6B C5B C4B 119.5(6)
C6B C5B H5B 120.3
C4B C5B H5B 120.3
C5B C6B C1B 121.7(6)
C5B C6B Cl1 117.1(5)
C1B C6B Cl1 121.1(5)
C17X C1X C1BX 115(3)
C17X C1X C5X 101(3)
C1BX C1X C5X 110.0(17)
C17X C1X C2X 105(5)
C1BX C1X C2X 123(2)
C5X C1X C2X 99.6(7)
C14X C2X C3X 123(4)
C14X C2X C1X 122(4)
C3X C2X C1X 109.6(7)
C2X C3X C11X 124(5)
C2X C3X C4X 108.6(7)
C11X C3X C4X 117.7(9)
C5X C4X C8X 110.0(7)
C5X C4X C3X 109.3(7)
C8X C4X C3X 124(3)
C4X C5X C6X 107.4(7)
C4X C5X C1X 110.3(7)
C6X C5X C1X 133(3)
C5X C6X C19X 116(3)
C5X C6X C7X 108.2(7)
C19X C6X C7X 115(4)
C22X C7X C8X 119(3)
C22X C7X C6X 125(4)
C8X C7X C6X 106.5(7)
C9X C8X C4X 117(3)
C9X C8X C7X 119(3)
C4X C8X C7X 107.8(7)
C8X C9X C24X 122(3)
C8X C9X C10X 119.9(14)
C24X C9X C10X 108.1(7)
C9X C10X C11X 124(3)
C9X C10X C26X 108.0(7)
C11X C10X C26X 116(4)
C12X C11X C10X 121(4)
C12X C11X C3X 111(5)
C10X C11X C3X 117(2)
C11X C12X C13X 125(6)
C11X C12X C28X 118(4)
C13X C12X C28X 109.1(11)
C12X C13X C14X 123(6)
C12X C13X C30X 107.4(8)
C14X C13X C30X 122(4)
C2X C14X C13X 113(4)
C2X C14X C15X 120(5)
C13X C14X C15X 115(5)
C32X C15X C16X 118(4)
C32X C15X C14X 121(4)
C16X C15X C14X 116(5)
C17X C16X C35X 108.2(7)
C17X C16X C15X 123(6)
C35X C16X C15X 117(5)
C16X C17X C18X 108.0(6)
C16X C17X C1X 121(4)
C18X C17X C1X 129(3)
C17X C18X C19X 119(4)
C17X C18X C36X 107.1(7)
C19X C18X C36X 121(5)
C20X C19X C18X 115(5)
C20X C19X C6X 119(3)
C18X C19X C6X 120(3)
C19X C20X C38X 125(5)
C19X C20X C21X 121(4)
C38X C20X C21X 107.3(7)
C40X C21X C22X 122.0(10)
C40X C21X C20X 107.6(7)
C22X C21X C20X 121(4)
C7X C22X C21X 115(4)
C7X C22X C23X 120(3)
C21X C22X C23X 116.1(11)
C42X C23X C24X 114(4)
C42X C23X C22X 120.1(10)
C24X C23X C22X 118(3)
C9X C24X C23X 120(3)
C9X C24X C25X 107.8(8)
C23X C24X C25X 123(5)
C44X C25X C26X 122(5)
C44X C25X C24X 121(5)
C26X C25X C24X 108.3(8)
C27X C26X C25X 121(5)
C27X C26X C10X 127(4)
C25X C26X C10X 107.4(8)
C26X C27X C28X 112(4)
C26X C27X C46X 119(5)
C28X C27X C46X 119(5)
C29X C28X C27X 122(4)
C29X C28X C12X 106.7(10)
C27X C28X C12X 125(5)
C48X C29X C28X 120(4)
C48X C29X C30X 121(4)
C28X C29X C30X 108.4(9)
C31X C30X C13X 121(5)
C31X C30X C29X 118.9(9)
C13X C30X C29X 107.4(9)
C30X C31X C50X 120(4)
C30X C31X C32X 118(5)
C50X C31X C32X 109.0(8)
C15X C32X C33X 121(5)
C15X C32X C31X 121(5)
C33X C32X C31X 106.8(7)
C34X C33X C51X 119(5)
C34X C33X C32X 123(5)
C51X C33X C32X 108.0(8)
C35X C34X C33X 113(4)
C35X C34X C54X 121(5)
C33X C34X C54X 122(4)
C36X C35X C34X 120(6)
C36X C35X C16X 108.3(7)
C34X C35X C16X 126(5)
C37X C36X C35X 124(7)
C37X C36X C18X 122(5)
C35X C36X C18X 108.2(8)
C36X C37X C38X 119(5)
C36X C37X C55X 116(6)
C38X C37X C55X 120(6)
C37X C38X C39X 120(6)
C37X C38X C20X 118(6)
C39X C38X C20X 108.1(8)
C57X C39X C38X 121(5)
C57X C39X C40X 121.0(10)
C38X C39X C40X 108.5(8)
C41X C40X C21X 120.4(11)
C41X C40X C39X 119.0(11)
C21X C40X C39X 108.2(7)
C40X C41X C42X 118.8(11)
C40X C41X C59X 119.6(10)
C42X C41X C59X 109.3(7)
C23X C42X C41X 121.5(9)
C23X C42X C43X 123(5)
C41X C42X C43X 107.6(7)
C44X C43X C60X 120.1(9)
C44X C43X C42X 120(6)
C60X C43X C42X 107.4(7)
C43X C44X C25X 117(4)
C43X C44X C45X 120.8(8)
C25X C44X C45X 119(4)
C62X C45X C44X 116.9(9)
C62X C45X C46X 119(4)
C44X C45X C46X 119(5)
C47X C46X C27X 118(4)
C47X C46X C45X 118(5)
C27X C46X C45X 120(4)
C46X C47X C64X 122(5)
C46X C47X C48X 120(5)
C64X C47X C48X 107.5(7)
C29X C48X C49X 120(4)
C29X C48X C47X 120(4)
C49X C48X C47X 108.3(7)
C50X C49X C48X 119.5(9)
C50X C49X C65X 119(6)
C48X C49X C65X 107.7(7)
C49X C50X C31X 120(4)
C49X C50X C51X 119(7)
C31X C50X C51X 107.3(7)
C52X C51X C33X 121(5)
C52X C51X C50X 120(6)
C33X C51X C50X 108.5(8)
C51X C52X C66X 121(6)
C51X C52X C53X 120(5)
C66X C52X C53X 107.9(9)
C54X C53X C68X 121.1(10)
C54X C53X C52X 122(5)
C68X C53X C52X 108.0(9)
C53X C54X C34X 116(4)
C53X C54X C55X 118.8(11)
C34X C54X C55X 117(6)
C56X C55X C54X 118.3(10)
C56X C55X C37X 117(5)
C54X C55X C37X 122(5)
C55X C56X C69X 120.7(11)
C55X C56X C57X 122(6)
C69X C56X C57X 107.0(9)
C39X C57X C56X 119(6)
C39X C57X C58X 119.8(11)
C56X C57X C58X 108.4(8)
C59X C58X C70X 119(5)
C59X C58X C57X 119.0(10)
C70X C58X C57X 107.9(8)
C58X C59X C41X 120.9(10)
C58X C59X C60X 120(5)
C41X C59X C60X 107.0(7)
C61X C60X C43X 120.1(9)
C61X C60X C59X 120(5)
C43X C60X C59X 108.5(7)
C60X C61X C62X 120.0(9)
C60X C61X C71X 121(5)
C62X C61X C71X 108.4(7)
C45X C62X C63X 121(5)
C45X C62X C61X 121.6(9)
C63X C62X C61X 107.1(7)
C64X C63X C62X 120(5)
C64X C63X C72X 122(4)
C62X C63X C72X 108.9(7)
C63X C64X C47X 120(5)
C63X C64X C65X 119(5)
C47X C64X C65X 107.7(8)
C66X C65X C49X 121(6)
C66X C65X C64X 121(4)
C49X C65X C64X 108.1(7)
C65X C66X C52X 118(7)
C65X C66X C67X 118(5)
C52X C66X C67X 107.9(8)
C72X C67X C66X 123(4)
C72X C67X C68X 118.5(9)
C66X C67X C68X 108.2(8)
C69X C68X C53X 119.9(9)
C69X C68X C67X 121.1(9)
C53X C68X C67X 107.5(9)
C68X C69X C56X 120.6(10)
C68X C69X C70X 120.5(9)
C56X C69X C70X 108.7(9)
C71X C70X C58X 121(5)
C71X C70X C69X 118.3(13)
C58X C70X C69X 107.4(8)
C70X C71X C72X 120.7(12)
C70X C71X C61X 118(5)
C72X C71X C61X 108.3(7)
C67X C72X C71X 120.4(9)
C67X C72X C63X 116(5)
C71X C72X C63X 107.0(7)
C2BX C1BX C6BX 116.3(8)
C2BX C1BX C1X 120.9(8)
C6BX C1BX C1X 122.8(8)
C3BX C2BX C1BX 122.8(9)
C3BX C2BX H2BX 118.6
C1BX C2BX H2BX 118.6
C4BX C3BX C2BX 118.5(9)
C4BX C3BX H3BX 120.8
C2BX C3BX H3BX 120.8
C3BX C4BX C5BX 121.2(9)
C3BX C4BX Cl2X 120.9(7)
C5BX C4BX Cl2X 117.8(7)
C6BX C5BX C4BX 119.4(9)
C6BX C5BX H5BX 120.3
C4BX C5BX H5BX 120.3
C5BX C6BX C1BX 121.7(9)
C5BX C6BX Cl1X 116.9(7)
C1BX C6BX Cl1X 121.3(7)
S2 C1S S1 179.7(6)

loop_
_geom_bond_atom_site_label_1
_geom_bond_atom_site_label_2
_geom_bond_distance
C1 C17 1.524(8)
C1 C1B 1.531(9)
C1 C5 1.544(10)
C1 C2 1.577(9)
C2 C14 1.428(10)
C2 C3 1.431(10)
C3 C11 1.438(10)
C3 C4 1.458(10)
C4 C5 1.420(10)
C4 C8 1.421(11)
C5 C6 1.444(10)
C6 C19 1.448(10)
C6 C7 1.461(9)
C7 C22 1.425(11)
C7 C8 1.456(11)
C8 C9 1.409(10)
C9 C24 1.420(11)
C9 C10 1.433(11)
C10 C11 1.433(10)
C10 C26 1.438(10)
C11 C12 1.417(10)
C12 C13 1.418(10)
C12 C28 1.446(10)
C13 C14 1.431(9)
C13 C30 1.442(10)
C14 C15 1.459(10)
C15 C32 1.407(10)
C15 C16 1.450(9)
C16 C17 1.415(9)
C16 C35 1.438(9)
C17 C18 1.441(9)
C18 C19 1.429(10)
C18 C36 1.447(9)
C19 C20 1.412(10)
C20 C38 1.443(10)
C20 C21 1.456(10)
C21 C40 1.427(11)
C21 C22 1.428(11)
C22 C23 1.473(10)
C23 C42 1.402(11)
C23 C24 1.435(11)
C24 C25 1.436(10)
C25 C44 1.409(10)
C25 C26 1.424(11)
C26 C27 1.418(11)
C27 C28 1.427(10)
C27 C46 1.465(10)
C28 C29 1.422(11)
C29 C48 1.382(10)
C29 C30 1.450(10)
C30 C31 1.383(10)
C31 C50 1.435(10)
C31 C32 1.452(10)
C32 C33 1.449(10)
C33 C34 1.417(10)
C33 C51 1.439(10)
C34 C35 1.414(9)
C34 C54 1.461(10)
C35 C36 1.405(9)
C36 C37 1.397(10)
C37 C38 1.415(11)
C37 C55 1.473(10)
C38 C39 1.421(11)
C39 C57 1.383(11)
C39 C40 1.439(11)
C40 C41 1.395(11)
C41 C42 1.432(11)
C41 C59 1.436(11)
C42 C43 1.457(10)
C43 C44 1.408(10)
C43 C60 1.441(10)
C44 C45 1.458(10)
C45 C62 1.419(9)
C45 C46 1.470(10)
C46 C47 1.409(10)
C47 C64 1.430(10)
C47 C48 1.463(10)
C48 C49 1.435(10)
C49 C50 1.397(10)
C49 C65 1.441(10)
C50 C51 1.443(11)
C51 C52 1.379(11)
C52 C66 1.439(10)
C52 C53 1.448(11)
C53 C54 1.418(10)
C53 C68 1.441(10)
C54 C55 1.462(10)
C55 C56 1.419(10)
C56 C69 1.439(10)
C56 C57 1.442(11)
C57 C58 1.444(10)
C58 C59 1.389(11)
C58 C70 1.439(11)
C59 C60 1.454(10)
C60 C61 1.380(10)
C61 C71 1.442(10)
C61 C62 1.442(10)
C62 C63 1.434(10)
C63 C64 1.377(10)
C63 C72 1.455(10)
C64 C65 1.461(10)
C65 C66 1.397(10)
C66 C67 1.442(10)
C67 C72 1.397(10)
C67 C68 1.445(10)
C68 C69 1.371(10)
C69 C70 1.449(11)
C70 C71 1.397(10)
C71 C72 1.433(10)
C1B C2B 1.392(10)
C1B C6B 1.406(9)
C2B C3B 1.384(10)
C2B H2B 0.9500
C3B C4B 1.367(9)
C3B H3B 0.9500
C4B C5B 1.382(10)
C4B Cl2 1.745(6)
C5B C6B 1.373(9)
C5B H5B 0.9500
C6B Cl1 1.746(7)
C1X C17X 1.525(10)
C1X C1BX 1.532(10)
C1X C5X 1.546(11)
C1X C2X 1.578(10)
C2X C14X 1.427(11)
C2X C3X 1.431(11)
C3X C11X 1.438(11)
C3X C4X 1.458(11)
C4X C5X 1.421(10)
C4X C8X 1.421(11)
C5X C6X 1.444(11)
C6X C19X 1.448(11)
C6X C7X 1.461(10)
C7X C22X 1.428(16)
C7X C8X 1.456(12)
C8X C9X 1.408(12)
C9X C24X 1.420(12)
C9X C10X 1.433(12)
C10X C11X 1.433(11)
C10X C26X 1.438(11)
C11X C12X 1.417(11)
C12X C13X 1.418(11)
C12X C28X 1.447(11)
C13X C14X 1.432(11)
C13X C30X 1.443(11)
C14X C15X 1.460(11)
C15X C32X 1.408(11)
C15X C16X 1.450(11)
C16X C17X 1.414(10)
C16X C35X 1.439(10)
C17X C18X 1.441(10)
C18X C19X 1.44(2)
C18X C36X 1.446(13)
C19X C20X 1.412(11)
C20X C38X 1.442(11)
C20X C21X 1.456(11)
C21X C40X 1.427(12)
C21X C22X 1.429(12)
C22X C23X 1.473(11)
C23X C42X 1.403(12)
C23X C24X 1.435(12)
C24X C25X 1.437(11)
C25X C44X 1.409(11)
C25X C26X 1.425(12)
C26X C27X 1.417(12)
C27X C28X 1.428(11)
C27X C46X 1.464(11)
C28X C29X 1.422(12)
C29X C48X 1.382(11)
C29X C30X 1.450(11)
C30X C31X 1.384(12)
C31X C50X 1.435(11)
C31X C32X 1.452(11)
C32X C33X 1.450(11)
C33X C34X 1.417(11)
C33X C51X 1.439(11)
C34X C35X 1.415(11)
C34X C54X 1.461(11)
C35X C36X 1.406(10)
C36X C37X 1.397(11)
C37X C38X 1.416(12)
C37X C55X 1.473(11)
C38X C39X 1.421(11)
C39X C57X 1.383(12)
C39X C40X 1.438(12)
C40X C41X 1.396(12)
C41X C42X 1.432(12)
C41X C59X 1.436(12)
C42X C43X 1.457(11)
C43X C44X 1.409(11)
C43X C60X 1.440(11)
C44X C45X 1.458(11)
C45X C62X 1.419(10)
C45X C46X 1.470(11)
C46X C47X 1.409(11)
C47X C64X 1.431(11)
C47X C48X 1.463(11)
C48X C49X 1.435(11)
C49X C50X 1.397(11)
C49X C65X 1.441(11)
C50X C51X 1.444(12)
C51X C52X 1.379(12)
C52X C66X 1.440(11)
C52X C53X 1.448(12)
C53X C54X 1.417(11)
C53X C68X 1.440(12)
C54X C55X 1.463(16)
C55X C56X 1.419(11)
C56X C69X 1.438(12)
C56X C57X 1.443(12)
C57X C58X 1.444(11)
C58X C59X 1.389(12)
C58X C70X 1.439(12)
C59X C60X 1.455(11)
C60X C61X 1.380(11)
C61X C62X 1.441(11)
C61X C71X 1.442(11)
C62X C63X 1.433(11)
C63X C64X 1.378(11)
C63X C72X 1.455(11)
C64X C65X 1.461(11)
C65X C66X 1.398(11)
C66X C67X 1.443(11)
C67X C72X 1.397(11)
C67X C68X 1.446(11)
C68X C69X 1.371(11)
C69X C70X 1.449(12)
C70X C71X 1.397(11)
C71X C72X 1.433(11)
C1BX C2BX 1.393(11)
C1BX C6BX 1.402(12)
C2BX C3BX 1.384(11)
C2BX H2BX 0.9500
C3BX C4BX 1.367(10)
C3BX H3BX 0.9500
C4BX C5BX 1.382(11)
C4BX Cl2X 1.745(8)
C5BX C6BX 1.374(10)
C5BX H5BX 0.9500
C6BX Cl1X 1.746(8)
C1S S2 1.540(8)
C1S S1 1.543(8)
